data_2020263
loop_
_publ_author_name
'Jin, S.'
'Ito, T.'
'Toriumi, K.'
'Yamashita, M.'

_publ_section_title
;
 Structure of a linear-chain chloro-bridged binuclear platinum complex, (N
 H4)4 (Pt2 Cl (P2 O5 H2)4)
;
_journal_name_full 'Acta Crystallographica C (39,1983-)'
_journal_page_first 1415
_journal_page_last 1417
_journal_volume 45
_journal_year 1989
_chemical_formula_sum 'Cl H24 N4 O20 P8 Pt2'
_chemical_name_systematic '(N H4)4 (Pt2 Cl (P2 O5 H2)4)'
_space_group_IT_number 58
_symmetry_space_group_name_Hall '-P 2 2n'
_symmetry_space_group_name_H-M 'P n n m'
_cell_angle_alpha 90
_cell_angle_beta 90
_cell_angle_gamma 90
_cell_formula_units_Z 2
_cell_length_a 9.66
_cell_length_b 14.959
_cell_length_c 8.215
_cell_volume 1187.100
_citation_journal_id_ASTM ACSCEE
_cod_data_source_file Jin_ACSCEE_1989_759.cif
_cod_data_source_block H24Cl1N4O20P8Pt2
_cod_original_cell_volume 1187.1
_cod_original_formula_sum 'H24 Cl1 N4 O20 P8 Pt2'
_cod_database_code 2020263

loop_
_symmetry_equiv_pos_as_xyz
x,y,z
-x,-y,z
x+1/2,-y+1/2,-z+1/2
-x+1/2,y+1/2,-z+1/2
-x,-y,-z
x,y,-z
-x-1/2,y-1/2,z-1/2
x-1/2,-y-1/2,z-1/2

loop_
_atom_site_label
_atom_site_type_symbol
_atom_site_fract_x
_atom_site_fract_y
_atom_site_fract_z
_atom_site_occupancy
_atom_site_U_iso_or_equiv
Pt1 Pt+2 0 0 0.32774 0.5 0.0
N1 N-3 0.0135 0.3817 0.5 1 0.0
H2 H+1 0.22 0.141 0.211 1 0.0
H3 H+1 0.058 0.297 0 1 0.0
N2 N-3 -0.034 0.3205 0 1 0.0
Pt2 Pt+3 0 0 0.32774 0.5 0.0
O3 O-2 0.286 -0.1198 0.2745 1 0.0
H4 H+1 -0.063 0.291 0.067 1 0.0
O6 O-2 0.1663 0.1801 0.2071 1 0.0
O1 O-2 0.3064 -0.0096 0.5 1 0.0
P1 P+3 0.2391 -0.0232 0.3202 1 0.0
Cl1 Cl-1 0 0 0.0402 0.5 0.0
P2 P+3 0.0465 0.1521 0.3245 1 0.0
O2 O-2 0.3235 0.0401 0.2183 1 0.0
H1 H+1 0.217 -0.159 0.285 1 0.0
O4 O-2 0.1133 0.1813 0.5 1 0.0
O5 O-2 -0.0716 0.2165 0.2919 1 0.0
